data_7121580
loop_
_publ_author_name
'Savi\'c, Marina P'
'Ajdukovi\'c, Jovana J'
'Plav\<sa, Jovana J'
'Beki\'c, Sofija S'
'\'Celi\'c, Andjelka S'
'Klisuri\'c, Olivera R'
'Jakimov, Dimitar S.'
'Petri, Edward T.'
'Djurendi\'c, Evgenija A'

_publ_section_title
;
 Evaluation of A-ring fused pyridine d-modified androstane derivatives for
 antiproliferative and aldo-keto reductase 1C3 inhibitory activity.
;
_journal_issue 6
_journal_name_full MedChemComm
_journal_page_first 969
_journal_page_last 981
_journal_paper_doi 10.1039/c8md00077h
_journal_volume 9
_journal_year 2018
_chemical_absolute_configuration syn
_chemical_formula_sum 'C22 H29 N O2'
_chemical_formula_weight 339.46
_space_group_crystal_system orthorhombic
_space_group_IT_number 19
_space_group_name_Hall 'P 2ac 2ab'
_space_group_name_H-M_alt 'P 21 21 21'
_symmetry_space_group_name_Hall 'P 2ac 2ab'
_symmetry_space_group_name_H-M 'P 21 21 21'
_atom_sites_solution_hydrogens mixed
_audit_creation_method SHELXL-2014/7
_audit_update_record
;
2018-02-09 deposited with the CCDC.
2018-04-30 downloaded from the CCDC.
;
_cell_angle_alpha 90.0
_cell_angle_beta 90.0
_cell_angle_gamma 90.0
_cell_formula_units_Z 4
_cell_length_a 6.8428(4)
_cell_length_b 12.3190(8)
_cell_length_c 21.3880(12)
_cell_measurement_reflns_used 1250
_cell_measurement_temperature 293(2)
_cell_measurement_theta_max 70.1460
_cell_measurement_theta_min 4.1350
_cell_volume 1802.93(19)
_computing_cell_refinement
;
CrysAlisPro, Agilent Technologies,
Version 1.171.36.28 (release 01-02-2013 CrysAlis171 .NET)
(compiled Feb  1 2013,16:14:44)
;
_computing_data_collection
;
CrysAlisPro, Agilent Technologies,
Version 1.171.36.28 (release 01-02-2013 CrysAlis171 .NET)
(compiled Feb  1 2013,16:14:44)
;
_computing_data_reduction
;
CrysAlisPro, Agilent Technologies,
Version 1.171.36.28 (release 01-02-2013 CrysAlis171 .NET)
(compiled Feb  1 2013,16:14:44)
;
_computing_structure_refinement 'SHELXL-2014/7 (Sheldrick, 2014)'
_computing_structure_solution 'Sheldrick GM (2015) Acta Crystallogr A 71:3--8'
_diffrn_ambient_temperature 293(2)
_diffrn_detector_area_resol_mean 16.3280
_diffrn_measured_fraction_theta_full 0.999
_diffrn_measured_fraction_theta_max 0.976
_diffrn_measurement_device_type 'Xcalibur, Sapphire3, Gemini'
_diffrn_measurement_method '\w scans'
_diffrn_radiation_type CuK\a
_diffrn_radiation_wavelength 1.54184
_diffrn_reflns_av_R_equivalents 0.0210
_diffrn_reflns_av_unetI/netI 0.0373
_diffrn_reflns_Laue_measured_fraction_full 0.999
_diffrn_reflns_Laue_measured_fraction_max 0.976
_diffrn_reflns_limit_h_max 8
_diffrn_reflns_limit_h_min -7
_diffrn_reflns_limit_k_max 13
_diffrn_reflns_limit_k_min -15
_diffrn_reflns_limit_l_max 26
_diffrn_reflns_limit_l_min -13
_diffrn_reflns_number 4335
_diffrn_reflns_point_group_measured_fraction_full 0.835
_diffrn_reflns_point_group_measured_fraction_max 0.802
_diffrn_reflns_theta_full 67.500
_diffrn_reflns_theta_max 72.294
_diffrn_reflns_theta_min 4.134
_diffrn_source 'Enhance (Cu) X-ray Source'
_exptl_absorpt_coefficient_mu 0.616
_exptl_absorpt_correction_T_max 1.00000
_exptl_absorpt_correction_T_min 0.95007
_exptl_absorpt_correction_type multi-scan
_exptl_absorpt_process_details
;
CrysAlisPro, Agilent Technologies,
Version 1.171.36.28 (release 01-02-2013 CrysAlis171 .NET)
(compiled Feb  1 2013,16:14:44)
Empirical absorption correction using spherical harmonics,
 implemented in SCALE3 ABSPACK scaling algorithm.
;
_exptl_crystal_colour colorless
_exptl_crystal_density_diffrn 1.251
_exptl_crystal_description prism
_exptl_crystal_F_000 736
_exptl_crystal_size_max 0.526
_exptl_crystal_size_mid 0.428
_exptl_crystal_size_min 0.369
_refine_diff_density_max 0.143
_refine_diff_density_min -0.205
_refine_diff_density_rms 0.038
_refine_ls_abs_structure_details
;
 Flack x determined using 685 quotients [(I+)-(I-)]/[(I+)+(I-)]
 (Parsons, Flack and Wagner, Acta Cryst. B69 (2013) 249-259).
;
_refine_ls_abs_structure_Flack 0.3(2)
_refine_ls_extinction_method none
_refine_ls_goodness_of_fit_ref 1.025
_refine_ls_hydrogen_treatment mixed
_refine_ls_matrix_type full
_refine_ls_number_parameters 238
_refine_ls_number_reflns 2874
_refine_ls_number_restraints 0
_refine_ls_restrained_S_all 1.025
_refine_ls_R_factor_all 0.0519
_refine_ls_R_factor_gt 0.0452
_refine_ls_shift/su_max 0.000
_refine_ls_shift/su_mean 0.000
_refine_ls_structure_factor_coef Fsqd
_refine_ls_weighting_details 'w=1/[\s^2^(Fo^2^)+(0.0650P)^2^+0.1668P] where P=(Fo^2^+2Fc^2^)/3'
_refine_ls_weighting_scheme calc
_refine_ls_wR_factor_gt 0.1193
_refine_ls_wR_factor_ref 0.1259
_reflns_Friedel_coverage 0.418
_reflns_Friedel_fraction_full 0.606
_reflns_Friedel_fraction_max 0.562
_reflns_number_gt 2521
_reflns_number_total 2874
_reflns_threshold_expression 'I > 2\s(I)'
_cod_data_source_file c8md00077h2.cif
_cod_data_source_block shelx
_cod_depositor_comments 'Adding full bibliography for 7121580--7121582.cif.'
_cod_original_cell_volume 1802.92(18)
_cod_database_code 7121580
_shelx_shelxl_version_number 2014/7
_shelx_space_group_comment
;
The symmetry employed for this shelxl refinement is uniquely defined
by the following loop, which should always be used as a source of
symmetry information in preference to the above space-group names.
They are only intended as comments.
;

loop_
_space_group_symop_operation_xyz
'x, y, z'
'-x+1/2, -y, z+1/2'
'x+1/2, -y+1/2, -z'
'-x, y+1/2, -z+1/2'

loop_
_atom_site_label
_atom_site_type_symbol
_atom_site_fract_x
_atom_site_fract_y
_atom_site_fract_z
_atom_site_U_iso_or_equiv
_atom_site_adp_type
_atom_site_occupancy
_atom_site_site_symmetry_order
_atom_site_calc_flag
_atom_site_refinement_flags_posn
_atom_site_refinement_flags_adp
O1 O 1.1091(3) 0.77526(18) 0.50488(8) 0.0581(5) Uani 1 1 d . .
C14 C 0.9115(4) 0.7769(2) 0.62397(11) 0.0410(6) Uani 1 1 d . .
O2 O 1.0731(4) 0.60005(19) 0.49436(9) 0.0667(6) Uani 1 1 d . .
C9 C 0.8117(4) 0.8736(2) 0.72297(11) 0.0401(6) Uani 1 1 d . .
C3 C 0.5076(4) 0.8668(2) 0.90425(12) 0.0473(6) Uani 1 1 d . .
C13 C 1.0653(4) 0.8636(2) 0.60881(11) 0.0460(6) Uani 1 1 d . .
C15 C 0.9649(5) 0.6705(2) 0.59190(12) 0.0513(7) Uani 1 1 d . .
H15A H 1.0583 0.6327 0.6181 0.062 Uiso 1 1 calc R U
H15B H 0.8482 0.6260 0.5898 0.062 Uiso 1 1 calc R U
N1 N 0.4172(4) 0.8703(2) 0.95964(10) 0.0578(6) Uani 1 1 d . .
C10 C 0.7624(4) 0.8652(2) 0.79419(11) 0.0413(6) Uani 1 1 d . .
C7 C 0.7173(4) 0.6780(2) 0.70644(12) 0.0476(6) Uani 1 1 d . .
H7A H 0.6066 0.6915 0.6792 0.057 Uiso 1 1 calc R U
H7B H 0.7702 0.6073 0.6958 0.057 Uiso 1 1 calc R U
C4 C 0.5179(4) 0.7726(2) 0.86781(11) 0.0445(6) Uani 1 1 d . .
C5 C 0.6114(5) 0.7748(2) 0.80376(11) 0.0482(6) Uani 1 1 d . .
H5 H 0.5028 0.8026 0.7785 0.058 Uiso 1 1 calc R U
C8 C 0.8728(4) 0.7641(2) 0.69449(11) 0.0400(5) Uani 1 1 d . .
C1 C 0.6631(5) 0.9708(2) 0.81549(12) 0.0529(7) Uani 1 1 d . .
H1A H 0.7514 1.0310 0.8082 0.063 Uiso 1 1 calc R U
H1B H 0.5472 0.9826 0.7903 0.063 Uiso 1 1 calc R U
C16 C 1.0497(4) 0.6785(3) 0.52684(13) 0.0524(7) Uani 1 1 d . .
C12 C 0.9967(5) 0.9705(2) 0.63664(13) 0.0589(8) Uani 1 1 d . .
H12A H 0.8766 0.9926 0.6162 0.071 Uiso 1 1 calc R U
H12B H 1.0943 1.0259 0.6287 0.071 Uiso 1 1 calc R U
C17 C 1.0676(5) 0.8754(2) 0.53763(12) 0.0530(7) Uani 1 1 d . .
H17A H 0.9414 0.9025 0.5240 0.064 Uiso 1 1 calc R U
H17B H 1.1652 0.9290 0.5262 0.064 Uiso 1 1 calc R U
C22 C 0.4343(5) 0.6795(3) 0.89252(13) 0.0605(8) Uani 1 1 d . .
H22 H 0.4406 0.6146 0.8704 0.073 Uiso 1 1 calc R U
C20 C 0.3341(5) 0.7802(3) 0.98098(14) 0.0646(8) Uani 1 1 d . .
H20 H 0.2675 0.7832 1.0188 0.077 Uiso 1 1 calc R U
C11 C 0.9610(5) 0.9623(2) 0.70726(13) 0.0574(8) Uani 1 1 d . .
H11A H 1.0834 0.9464 0.7282 0.069 Uiso 1 1 calc R U
H11B H 0.9139 1.0316 0.7227 0.069 Uiso 1 1 calc R U
C21 C 0.3419(5) 0.6828(3) 0.94980(15) 0.0700(10) Uani 1 1 d . .
H21 H 0.2862 0.6206 0.9669 0.084 Uiso 1 1 calc R U
C6 C 0.6474(6) 0.6758(3) 0.77356(15) 0.0726(11) Uani 1 1 d . .
H6A H 0.5277 0.6337 0.7749 0.087 Uiso 1 1 calc R U
H6B H 0.7439 0.6367 0.7980 0.087 Uiso 1 1 calc R U
C19 C 0.9452(5) 0.8444(3) 0.83356(12) 0.0581(8) Uani 1 1 d . .
H19A H 1.0377 0.9019 0.8269 0.087 Uiso 1 1 calc R U
H19B H 0.9101 0.8419 0.8770 0.087 Uiso 1 1 calc R U
H19C H 1.0027 0.7764 0.8215 0.087 Uiso 1 1 calc R U
C2 C 0.6048(5) 0.9698(2) 0.88433(12) 0.0571(8) Uani 1 1 d . .
H2A H 0.7208 0.9808 0.9096 0.069 Uiso 1 1 calc R U
H2B H 0.5168 1.0300 0.8922 0.069 Uiso 1 1 calc R U
C18 C 1.2717(4) 0.8336(3) 0.63132(14) 0.0647(9) Uani 1 1 d . .
H18A H 1.3103 0.7659 0.6129 0.097 Uiso 1 1 calc R U
H18B H 1.3618 0.8894 0.6191 0.097 Uiso 1 1 calc R U
H18C H 1.2717 0.8269 0.6760 0.097 Uiso 1 1 calc R U
H8 H 0.987(4) 0.741(2) 0.7143(13) 0.051(8) Uiso 1 1 d . .
H9 H 0.687(4) 0.890(2) 0.7009(12) 0.046(7) Uiso 1 1 d . .
H14 H 0.787(4) 0.801(2) 0.6034(13) 0.051(8) Uiso 1 1 d . .

loop_
_atom_site_aniso_label
_atom_site_aniso_U_11
_atom_site_aniso_U_22
_atom_site_aniso_U_33
_atom_site_aniso_U_23
_atom_site_aniso_U_13
_atom_site_aniso_U_12
O1 0.0613(12) 0.0727(14) 0.0404(9) 0.0015(9) 0.0092(9) 0.0006(11)
C14 0.0410(13) 0.0486(14) 0.0334(11) 0.0052(10) -0.0016(11) 0.0071(12)
O2 0.0701(14) 0.0782(15) 0.0518(11) -0.0134(11) 0.0109(11) 0.0084(12)
C9 0.0459(13) 0.0399(13) 0.0345(12) 0.0012(10) -0.0016(11) -0.0004(12)
C3 0.0536(15) 0.0529(15) 0.0354(12) -0.0013(11) 0.0001(12) 0.0047(13)
C13 0.0430(13) 0.0587(16) 0.0363(12) 0.0064(11) 0.0008(11) 0.0007(13)
C15 0.0577(16) 0.0570(16) 0.0392(13) 0.0019(12) 0.0048(12) 0.0094(14)
N1 0.0648(15) 0.0656(15) 0.0429(12) -0.0058(11) 0.0088(12) -0.0002(13)
C10 0.0503(14) 0.0405(12) 0.0331(11) -0.0011(10) 0.0001(11) -0.0033(12)
C7 0.0607(16) 0.0414(13) 0.0406(13) -0.0062(11) 0.0082(13) -0.0032(13)
C4 0.0449(13) 0.0518(14) 0.0367(12) -0.0023(11) -0.0007(11) -0.0034(13)
C5 0.0612(16) 0.0472(14) 0.0364(12) -0.0030(11) 0.0065(12) -0.0045(14)
C8 0.0419(12) 0.0462(13) 0.0320(11) 0.0040(10) -0.0012(10) 0.0056(12)
C1 0.078(2) 0.0398(13) 0.0412(13) 0.0007(11) 0.0056(14) 0.0003(14)
C16 0.0450(14) 0.0724(19) 0.0399(13) -0.0020(13) 0.0020(12) 0.0109(14)
C12 0.076(2) 0.0511(15) 0.0494(16) 0.0073(13) 0.0110(15) -0.0095(16)
C17 0.0548(16) 0.0608(16) 0.0435(14) 0.0091(13) 0.0051(13) -0.0003(14)
C22 0.073(2) 0.0624(18) 0.0464(15) -0.0093(13) 0.0134(15) -0.0199(17)
C20 0.0657(18) 0.083(2) 0.0447(15) -0.0062(15) 0.0168(14) -0.0124(18)
C11 0.074(2) 0.0502(16) 0.0483(15) -0.0026(12) 0.0114(15) -0.0144(16)
C21 0.081(2) 0.077(2) 0.0516(16) -0.0052(16) 0.0192(17) -0.026(2)
C6 0.103(3) 0.0594(18) 0.0555(17) -0.0158(14) 0.0327(19) -0.031(2)
C19 0.0607(18) 0.0719(19) 0.0417(14) 0.0036(13) -0.0065(13) -0.0047(16)
C2 0.082(2) 0.0457(14) 0.0432(14) -0.0053(12) 0.0098(15) 0.0044(16)
C18 0.0433(15) 0.096(2) 0.0550(17) 0.0096(17) -0.0044(13) -0.0010(17)

loop_
_atom_type_symbol
_atom_type_description
_atom_type_scat_dispersion_real
_atom_type_scat_dispersion_imag
_atom_type_scat_source
C C 0.0181 0.0091 'International Tables Vol C Tables 4.2.6.8 and 6.1.1.4'
H H 0.0000 0.0000 'International Tables Vol C Tables 4.2.6.8 and 6.1.1.4'
N N 0.0311 0.0180 'International Tables Vol C Tables 4.2.6.8 and 6.1.1.4'
O O 0.0492 0.0322 'International Tables Vol C Tables 4.2.6.8 and 6.1.1.4'

loop_
_geom_angle_atom_site_label_1
_geom_angle_atom_site_label_2
_geom_angle_atom_site_label_3
_geom_angle
C16 O1 C17 121.9(2)
C15 C14 C13 109.8(2)
C15 C14 C8 113.2(2)
C13 C14 C8 113.4(2)
C15 C14 H14 104.9(16)
C13 C14 H14 106.7(16)
C8 C14 H14 108.2(16)
C11 C9 C8 110.9(2)
C11 C9 C10 113.9(2)
C8 C9 C10 112.7(2)
C11 C9 H9 108.8(16)
C8 C9 H9 102.9(16)
C10 C9 H9 106.9(16)
N1 C3 C4 122.9(3)
N1 C3 C2 115.5(2)
C4 C3 C2 121.5(2)
C12 C13 C17 108.1(2)
C12 C13 C14 108.0(2)
C17 C13 C14 106.5(2)
C12 C13 C18 111.7(3)
C17 C13 C18 109.0(2)
C14 C13 C18 113.4(2)
C16 C15 C14 116.8(2)
C16 C15 H15A 108.1
C14 C15 H15A 108.1
C16 C15 H15B 108.1
C14 C15 H15B 108.1
H15A C15 H15B 107.3
C20 N1 C3 118.4(3)
C19 C10 C5 110.9(2)
C19 C10 C1 109.9(2)
C5 C10 C1 106.1(2)
C19 C10 C9 111.8(2)
C5 C10 C9 108.9(2)
C1 C10 C9 109.1(2)
C6 C7 C8 113.1(2)
C6 C7 H7A 109.0
C8 C7 H7A 109.0
C6 C7 H7B 109.0
C8 C7 H7B 109.0
H7A C7 H7B 107.8
C22 C4 C3 116.9(2)
C22 C4 C5 122.3(2)
C3 C4 C5 120.8(2)
C6 C5 C4 118.5(2)
C6 C5 C10 116.9(3)
C4 C5 C10 114.8(2)
C6 C5 H5 100.6
C4 C5 H5 100.6
C10 C5 H5 100.6
C7 C8 C9 110.7(2)
C7 C8 C14 110.8(2)
C9 C8 C14 110.2(2)
C7 C8 H8 107.2(18)
C9 C8 H8 108.3(18)
C14 C8 H8 109.4(17)
C2 C1 C10 113.3(2)
C2 C1 H1A 108.9
C10 C1 H1A 108.9
C2 C1 H1B 108.9
C10 C1 H1B 108.9
H1A C1 H1B 107.7
O2 C16 O1 118.1(2)
O2 C16 C15 122.1(3)
O1 C16 C15 119.7(3)
C13 C12 C11 112.2(2)
C13 C12 H12A 109.2
C11 C12 H12A 109.2
C13 C12 H12B 109.2
C11 C12 H12B 109.2
H12A C12 H12B 107.9
O1 C17 C13 113.7(2)
O1 C17 H17A 108.8
C13 C17 H17A 108.8
O1 C17 H17B 108.8
C13 C17 H17B 108.8
H17A C17 H17B 107.7
C21 C22 C4 120.3(3)
C21 C22 H22 119.9
C4 C22 H22 119.9
N1 C20 C21 123.2(3)
N1 C20 H20 118.4
C21 C20 H20 118.4
C9 C11 C12 111.7(2)
C9 C11 H11A 109.3
C12 C11 H11A 109.3
C9 C11 H11B 109.3
C12 C11 H11B 109.3
H11A C11 H11B 108.0
C20 C21 C22 118.3(3)
C20 C21 H21 120.9
C22 C21 H21 120.9
C5 C6 C7 118.5(3)
C5 C6 H6A 107.7
C7 C6 H6A 107.7
C5 C6 H6B 107.7
C7 C6 H6B 107.7
H6A C6 H6B 107.1
C10 C19 H19A 109.5
C10 C19 H19B 109.5
H19A C19 H19B 109.5
C10 C19 H19C 109.5
H19A C19 H19C 109.5
H19B C19 H19C 109.5
C3 C2 C1 113.5(2)
C3 C2 H2A 108.9
C1 C2 H2A 108.9
C3 C2 H2B 108.9
C1 C2 H2B 108.9
H2A C2 H2B 107.7
C13 C18 H18A 109.5
C13 C18 H18B 109.5
H18A C18 H18B 109.5
C13 C18 H18C 109.5
H18A C18 H18C 109.5
H18B C18 H18C 109.5

loop_
_geom_bond_atom_site_label_1
_geom_bond_atom_site_label_2
_geom_bond_distance
O1 C16 1.344(4)
O1 C17 1.447(4)
C14 C15 1.523(4)
C14 C13 1.534(4)
C14 C8 1.539(3)
C14 H14 1.00(3)
O2 C16 1.201(3)
C9 C11 1.533(4)
C9 C8 1.539(3)
C9 C10 1.564(3)
C9 H9 0.99(3)
C3 N1 1.337(3)
C3 C4 1.399(4)
C3 C2 1.495(4)
C13 C12 1.520(4)
C13 C17 1.529(3)
C13 C18 1.537(4)
C15 C16 1.511(4)
C15 H15A 0.9700
C15 H15B 0.9700
N1 C20 1.328(4)
C10 C19 1.529(4)
C10 C5 1.533(4)
C10 C1 1.537(4)
C7 C6 1.514(4)
C7 C8 1.524(4)
C7 H7A 0.9700
C7 H7B 0.9700
C4 C22 1.386(4)
C4 C5 1.512(3)
C5 C6 1.401(4)
C5 H5 0.9800
C8 H8 0.93(3)
C1 C2 1.526(3)
C1 H1A 0.9700
C1 H1B 0.9700
C12 C11 1.533(4)
C12 H12A 0.9700
C12 H12B 0.9700
C17 H17A 0.9700
C17 H17B 0.9700
C22 C21 1.379(4)
C22 H22 0.9300
C20 C21 1.374(4)
C20 H20 0.9300
C11 H11A 0.9700
C11 H11B 0.9700
C21 H21 0.9300
C6 H6A 0.9700
C6 H6B 0.9700
C19 H19A 0.9600
C19 H19B 0.9600
C19 H19C 0.9600
C2 H2A 0.9700
C2 H2B 0.9700
C18 H18A 0.9600
C18 H18B 0.9600
C18 H18C 0.9600

loop_
_geom_torsion_atom_site_label_1
_geom_torsion_atom_site_label_2
_geom_torsion_atom_site_label_3
_geom_torsion_atom_site_label_4
_geom_torsion
C15 C14 C13 C12 174.8(2)
C8 C14 C13 C12 -57.4(3)
C15 C14 C13 C17 59.0(3)
C8 C14 C13 C17 -173.3(2)
C15 C14 C13 C18 -60.9(3)
C8 C14 C13 C18 66.9(3)
C13 C14 C15 C16 -38.6(3)
C8 C14 C15 C16 -166.4(2)
C4 C3 N1 C20 0.2(5)
C2 C3 N1 C20 -177.6(3)
C11 C9 C10 C19 -57.5(3)
C8 C9 C10 C19 69.9(3)
C11 C9 C10 C5 179.6(2)
C8 C9 C10 C5 -53.0(3)
C11 C9 C10 C1 64.2(3)
C8 C9 C10 C1 -168.3(2)
N1 C3 C4 C22 -2.0(4)
C2 C3 C4 C22 175.6(3)
N1 C3 C4 C5 176.3(3)
C2 C3 C4 C5 -6.1(4)
C22 C4 C5 C6 -12.2(5)
C3 C4 C5 C6 169.6(3)
C22 C4 C5 C10 -156.9(3)
C3 C4 C5 C10 24.9(4)
C19 C10 C5 C6 -76.4(3)
C1 C10 C5 C6 164.4(3)
C9 C10 C5 C6 47.0(4)
C19 C10 C5 C4 68.9(3)
C1 C10 C5 C4 -50.3(3)
C9 C10 C5 C4 -167.7(2)
C6 C7 C8 C9 -47.1(3)
C6 C7 C8 C14 -169.8(3)
C11 C9 C8 C7 -176.2(2)
C10 C9 C8 C7 54.8(3)
C11 C9 C8 C14 -53.2(3)
C10 C9 C8 C14 177.8(2)
C15 C14 C8 C7 -54.7(3)
C13 C14 C8 C7 179.3(2)
C15 C14 C8 C9 -177.6(2)
C13 C14 C8 C9 56.4(3)
C19 C10 C1 C2 -58.3(3)
C5 C10 C1 C2 61.6(3)
C9 C10 C1 C2 178.7(3)
C17 O1 C16 O2 173.1(3)
C17 O1 C16 C15 -9.6(4)
C14 C15 C16 O2 -170.2(3)
C14 C15 C16 O1 12.6(4)
C17 C13 C12 C11 171.8(3)
C14 C13 C12 C11 57.0(3)
C18 C13 C12 C11 -68.3(3)
C16 O1 C17 C13 33.6(4)
C12 C13 C17 O1 -173.4(2)
C14 C13 C17 O1 -57.5(3)
C18 C13 C17 O1 65.1(3)
C3 C4 C22 C21 1.6(5)
C5 C4 C22 C21 -176.7(3)
C3 N1 C20 C21 2.1(5)
C8 C9 C11 C12 54.3(3)
C10 C9 C11 C12 -177.4(2)
C13 C12 C11 C9 -57.3(4)
N1 C20 C21 C22 -2.4(6)
C4 C22 C21 C20 0.5(5)
C4 C5 C6 C7 172.5(3)
C10 C5 C6 C7 -43.5(5)
C8 C7 C6 C5 42.8(5)
N1 C3 C2 C1 -166.3(3)
C4 C3 C2 C1 15.9(4)
C10 C1 C2 C3 -45.1(4)
